data_7107771
loop_
_publ_author_name
'Chou-Fu Sheu'
'Che-Hsiu Shih'
'Kunihisa Sugimoto'
'Bing-Ming Cheng'
'Masaki Takata'
'Yu Wang'

_publ_section_title
;
 A long-lived photo-induced metastable state of linkage isomerization
 accompanied with a spin transition
;
_journal_name_full Chem.Commun.
_journal_page_first 5715
_journal_paper_doi 10.1039/c2cc31326j
_journal_volume 48
_journal_year 2012
_chemical_formula_moiety 'C26 H20 Fe N14 S2'
_chemical_formula_sum 'C26 H20 Fe N14 S2'
_chemical_formula_weight 648.53
_chemical_melting_point ?
_chemical_name_common Fe(abpt)2(NCS)2
_chemical_name_systematic
;
?
;
_space_group_IT_number 14
_symmetry_cell_setting monoclinic
_symmetry_space_group_name_Hall '-P 2ybc'
_symmetry_space_group_name_H-M 'P 1 21/c 1'
_atom_sites_solution_hydrogens geom
_atom_sites_solution_primary direct
_atom_sites_solution_secondary difmap
_audit_creation_method SHELXL-97
_cell_angle_alpha 90.0000(10)
_cell_angle_beta 106.0191(7)
_cell_angle_gamma 90.0000(10)
_cell_formula_units_Z 4
_cell_length_a 10.72100(19)
_cell_length_b 15.89090(19)
_cell_length_c 17.18610(70)
_cell_measurement_reflns_used 11736
_cell_measurement_temperature 20(2)
_cell_measurement_theta_max 18.2
_cell_measurement_theta_min 1.2
_cell_volume 2814.24(13)
_computing_cell_refinement 'RAPID AUTO'
_computing_data_collection 'RAPID AUTO'
_computing_data_reduction 'RAPID AUTO'
_computing_structure_refinement 'SHELXL-97 (Sheldrick, 1997)'
_computing_structure_solution 'SHELXS-97 (Sheldrick, 1990)'
_diffrn_ambient_temperature 20(2)
_diffrn_measured_fraction_theta_full 0.965
_diffrn_measured_fraction_theta_max 0.965
_diffrn_measurement_device_type 'Rigaku RAXIS RAPID IP'
_diffrn_measurement_method Oscillation
_diffrn_radiation_monochromator graphite
_diffrn_radiation_source synchrotron
_diffrn_radiation_type synchrotron
_diffrn_radiation_wavelength 0.49812
_diffrn_reflns_av_R_equivalents 0.0355
_diffrn_reflns_av_sigmaI/netI 0.0324
_diffrn_reflns_limit_h_max 17
_diffrn_reflns_limit_h_min -16
_diffrn_reflns_limit_k_max 26
_diffrn_reflns_limit_k_min -26
_diffrn_reflns_limit_l_max 28
_diffrn_reflns_limit_l_min -23
_diffrn_reflns_number 31788
_diffrn_reflns_theta_full 24.48
_diffrn_reflns_theta_max 24.48
_diffrn_reflns_theta_min 1.68
_exptl_absorpt_coefficient_mu 0.279
_exptl_absorpt_correction_T_max 0.910
_exptl_absorpt_correction_T_min 0.844
_exptl_absorpt_correction_type empirical
_exptl_absorpt_process_details 'multi-scan (2001 Higashi)'
_exptl_crystal_colour red
_exptl_crystal_density_diffrn 1.531
_exptl_crystal_density_meas ?
_exptl_crystal_density_method 'not measured'
_exptl_crystal_description block
_exptl_crystal_F_000 1328
_exptl_crystal_size_max 0.10
_exptl_crystal_size_mid 0.07
_exptl_crystal_size_min 0.07
_refine_diff_density_max 0.777
_refine_diff_density_min -0.536
_refine_diff_density_rms 0.083
_refine_ls_extinction_method none
_refine_ls_goodness_of_fit_ref 1.055
_refine_ls_hydrogen_treatment mixed
_refine_ls_matrix_type full
_refine_ls_number_parameters 407
_refine_ls_number_reflns 13095
_refine_ls_number_restraints 0
_refine_ls_restrained_S_all 1.055
_refine_ls_R_factor_all 0.0416
_refine_ls_R_factor_gt 0.0334
_refine_ls_shift/su_max 0.002
_refine_ls_shift/su_mean 0.000
_refine_ls_structure_factor_coef Fsqd
_refine_ls_weighting_details 'calc w=1/[\s^2^(Fo^2^)+(0.0606P)^2^+0.1177P] where P=(Fo^2^+2Fc^2^)/3'
_refine_ls_weighting_scheme calc
_refine_ls_wR_factor_gt 0.0912
_refine_ls_wR_factor_ref 0.0944
_reflns_number_gt 11126
_reflns_number_total 13095
_reflns_threshold_expression >2sigma(I)
_cod_data_source_file c2cc31326j.txt
_cod_data_source_block pi1
_cod_depositor_comments
;
The following automatic conversions were performed:

'_chemical_melting_point' value 'not measured' was changed to '?' -
the value is undefined or not given.

Automatic conversion script
Id: cif_fix_values 1715 2011-07-08 13:25:40Z adriana 

The following automatic conversions were performed:

'_exptl_crystal_density_meas' value 'not measured' was changed to '?'
- the value is perceived as not measured.

Automatic conversion script
Id: cif_fix_values 3008 2015-01-20 13:52:24Z robertas 
;
_cod_database_code 7107771

loop_
_symmetry_equiv_pos_as_xyz
'x, y, z'
'-x, y+1/2, -z+1/2'
'-x, -y, -z'
'x, -y-1/2, z-1/2'

loop_
_atom_site_label
_atom_site_type_symbol
_atom_site_fract_x
_atom_site_fract_y
_atom_site_fract_z
_atom_site_U_iso_or_equiv
_atom_site_adp_type
_atom_site_occupancy
_atom_site_symmetry_multiplicity
_atom_site_calc_flag
_atom_site_refinement_flags
Fe1 Fe 1.0000 0.0000 0.0000 0.00656(4) Uani 1 2 d S
S1 S 1.44924(3) 0.048508(18) 0.166126(17) 0.01860(5) Uani 1 1 d .
N1 N 0.98773(8) -0.09983(4) 0.08496(5) 0.00852(11) Uani 1 1 d .
N2 N 0.91094(8) 0.06005(4) 0.08351(5) 0.00815(11) Uani 1 1 d .
N3 N 1.19042(8) 0.03114(5) 0.07253(5) 0.01132(12) Uani 1 1 d .
N4 N 0.86635(8) 0.13866(4) 0.09486(5) 0.00854(11) Uani 1 1 d .
N5 N 0.70068(8) 0.18700(5) 0.24786(5) 0.01013(12) Uani 1 1 d .
N6 N 0.82777(8) 0.05175(4) 0.18587(5) 0.00801(11) Uani 1 1 d .
N7 N 0.79032(8) 0.01809(5) 0.25225(5) 0.01108(13) Uani 1 1 d .
C1 C 1.02980(9) -0.17868(5) 0.08173(6) 0.01003(13) Uani 1 1 d .
H1A H 1.0730 -0.1918 0.0433 0.012 Uiso 1 1 calc R
C2 C 1.01143(10) -0.24185(5) 0.13369(6) 0.01137(14) Uani 1 1 d .
H2A H 1.0409 -0.2963 0.1297 0.014 Uiso 1 1 calc R
C3 C 0.94803(10) -0.22167(5) 0.19166(6) 0.01189(14) Uani 1 1 d .
H3A H 0.9345 -0.2627 0.2271 0.014 Uiso 1 1 calc R
C4 C 0.90485(9) -0.13952(5) 0.19642(6) 0.01090(14) Uani 1 1 d .
H4B H 0.8626 -0.1247 0.2349 0.013 Uiso 1 1 calc R
C5 C 0.92679(9) -0.08041(5) 0.14194(5) 0.00835(13) Uani 1 1 d .
C6 C 0.88694(9) 0.00824(5) 0.13808(5) 0.00787(12) Uani 1 1 d .
C7 C 0.81696(8) 0.13299(5) 0.15738(5) 0.00807(12) Uani 1 1 d .
C8 C 0.76111(8) 0.20414(5) 0.19067(5) 0.00827(12) Uani 1 1 d .
C9 C 0.77491(9) 0.28519(5) 0.16298(6) 0.01032(13) Uani 1 1 d .
H9A H 0.8142 0.2940 0.1217 0.012 Uiso 1 1 calc R
C10 C 0.72874(9) 0.35241(5) 0.19847(6) 0.01224(14) Uani 1 1 d .
H10A H 0.7374 0.4073 0.1819 0.015 Uiso 1 1 calc R
C11 C 0.66901(10) 0.33618(5) 0.25964(6) 0.01226(14) Uani 1 1 d .
H11A H 0.6393 0.3800 0.2857 0.015 Uiso 1 1 calc R
C12 C 0.65504(10) 0.25307(5) 0.28061(6) 0.01231(15) Uani 1 1 d .
H12A H 0.6116 0.2424 0.3196 0.015 Uiso 1 1 calc R
C13 C 1.29821(9) 0.03734(5) 0.11194(6) 0.01035(14) Uani 1 1 d .
Fe2 Fe 1.0000 0.0000 0.5000 0.00574(4) Uani 1 2 d S
S2 S 1.17048(2) 0.072196(13) 0.271039(13) 0.00924(4) Uani 1 1 d .
N8 N 0.87213(7) -0.09987(4) 0.43020(4) 0.00732(11) Uani 1 1 d .
N9 N 0.81249(7) 0.05802(4) 0.45821(5) 0.00782(11) Uani 1 1 d .
N10 N 1.05439(8) 0.03782(5) 0.39536(5) 0.01076(12) Uani 1 1 d .
N11 N 0.76041(8) 0.13210(4) 0.47544(5) 0.00848(11) Uani 1 1 d .
N12 N 0.41780(8) 0.16144(4) 0.45048(5) 0.00964(12) Uani 1 1 d .
N13 N 0.60177(7) 0.04617(4) 0.41353(5) 0.00759(11) Uani 1 1 d .
N14 N 0.47744(8) 0.01232(5) 0.37564(5) 0.01069(12) Uani 1 1 d .
H1N H 0.7314(19) 0.0526(11) 0.2575(12) 0.025(4) Uiso 1 1 d .
H2N H 0.8617(18) 0.0298(10) 0.2972(11) 0.021(4) Uiso 1 1 d .
C14 C 0.91050(9) -0.17757(5) 0.41644(5) 0.00884(13) Uani 1 1 d .
H14A H 0.9980 -0.1911 0.4356 0.011 Uiso 1 1 calc R
C15 C 0.82477(9) -0.23889(5) 0.37460(6) 0.00996(13) Uani 1 1 d .
H15A H 0.8544 -0.2923 0.3665 0.012 Uiso 1 1 calc R
C16 C 0.69413(9) -0.21836(5) 0.34522(6) 0.01120(14) Uani 1 1 d .
H16A H 0.6349 -0.2580 0.3170 0.013 Uiso 1 1 calc R
C17 C 0.65259(9) -0.13761(5) 0.35849(6) 0.00999(13) Uani 1 1 d .
H17A H 0.5658 -0.1224 0.3390 0.012 Uiso 1 1 calc R
C18 C 0.74450(8) -0.08049(5) 0.40168(5) 0.00721(12) Uani 1 1 d .
C19 C 0.71672(8) 0.00620(4) 0.42248(5) 0.00727(12) Uani 1 1 d .
C20 C 0.63294(8) 0.12428(5) 0.44823(5) 0.00774(12) Uani 1 1 d .
C21 C 0.53929(8) 0.18840(5) 0.45763(5) 0.00821(12) Uani 1 1 d .
C22 C 0.57958(9) 0.27179(5) 0.47458(6) 0.01047(14) Uani 1 1 d .
H22A H 0.6647 0.2878 0.4790 0.013 Uiso 1 1 calc R
C23 C 0.48817(10) 0.32999(5) 0.48463(6) 0.01237(15) Uani 1 1 d .
H23A H 0.5112 0.3860 0.4962 0.015 Uiso 1 1 calc R
C24 C 0.36189(10) 0.30316(5) 0.47711(6) 0.01229(14) Uani 1 1 d .
H24A H 0.2991 0.3408 0.4836 0.015 Uiso 1 1 calc R
C25 C 0.33117(9) 0.21870(5) 0.45961(6) 0.01135(14) Uani 1 1 d .
H25A H 0.2463 0.2013 0.4540 0.014 Uiso 1 1 calc R
C26 C 1.10480(9) 0.05266(5) 0.34408(5) 0.00869(13) Uani 1 1 d .
H3N H 0.4209(18) 0.0445(10) 0.3981(11) 0.025(4) Uiso 1 1 d .
H4N H 0.463(2) 0.0232(11) 0.3183(13) 0.031(5) Uiso 1 1 d .

loop_
_atom_site_aniso_label
_atom_site_aniso_U_11
_atom_site_aniso_U_22
_atom_site_aniso_U_33
_atom_site_aniso_U_23
_atom_site_aniso_U_13
_atom_site_aniso_U_12
Fe1 0.00757(8) 0.00631(6) 0.00566(7) 0.00017(5) 0.00160(6) -0.00025(5)
S1 0.00925(10) 0.03101(12) 0.01342(11) 0.00837(9) -0.00040(8) -0.00574(8)
N1 0.0092(3) 0.0071(2) 0.0087(3) 0.0002(2) 0.0016(2) -0.0006(2)
N2 0.0110(3) 0.0062(2) 0.0075(3) 0.0003(2) 0.0029(2) 0.0000(2)
N3 0.0112(3) 0.0124(3) 0.0098(3) -0.0003(2) 0.0020(3) -0.0012(2)
N4 0.0102(3) 0.0075(2) 0.0085(3) 0.0001(2) 0.0035(2) 0.0005(2)
N5 0.0108(3) 0.0116(3) 0.0086(3) -0.0003(2) 0.0038(3) 0.0007(2)
N6 0.0090(3) 0.0083(2) 0.0071(3) 0.0016(2) 0.0029(2) -0.0003(2)
N7 0.0112(3) 0.0150(3) 0.0082(3) 0.0048(2) 0.0045(3) 0.0008(2)
C1 0.0111(4) 0.0073(3) 0.0109(3) 0.0000(2) 0.0016(3) 0.0003(2)
C2 0.0122(4) 0.0071(3) 0.0130(4) 0.0009(2) 0.0006(3) -0.0005(2)
C3 0.0133(4) 0.0087(3) 0.0121(4) 0.0026(2) 0.0009(3) -0.0014(2)
C4 0.0133(4) 0.0087(3) 0.0104(3) 0.0025(2) 0.0027(3) -0.0010(2)
C5 0.0095(3) 0.0070(3) 0.0078(3) 0.0013(2) 0.0010(3) -0.0004(2)
C6 0.0089(3) 0.0075(3) 0.0071(3) 0.0008(2) 0.0020(3) -0.0004(2)
C7 0.0088(3) 0.0074(3) 0.0081(3) 0.0004(2) 0.0023(3) -0.0001(2)
C8 0.0082(3) 0.0088(3) 0.0077(3) -0.0005(2) 0.0020(3) 0.0003(2)
C9 0.0102(4) 0.0093(3) 0.0118(3) 0.0012(2) 0.0037(3) 0.0012(2)
C10 0.0119(4) 0.0097(3) 0.0147(4) 0.0001(3) 0.0030(3) 0.0021(3)
C11 0.0124(4) 0.0126(3) 0.0113(4) -0.0009(3) 0.0025(3) 0.0035(3)
C12 0.0127(4) 0.0150(3) 0.0098(3) -0.0001(3) 0.0040(3) 0.0029(3)
C13 0.0110(4) 0.0103(3) 0.0098(3) 0.0015(2) 0.0031(3) -0.0010(2)
Fe2 0.00570(7) 0.00607(6) 0.00566(7) -0.00022(4) 0.00195(6) 0.00018(5)
S2 0.01003(9) 0.01046(8) 0.00809(9) 0.00125(6) 0.00395(7) 0.00039(6)
N8 0.0080(3) 0.0071(2) 0.0070(3) -0.0001(2) 0.0024(2) 0.0008(2)
N9 0.0077(3) 0.0066(2) 0.0090(3) -0.0018(2) 0.0019(2) 0.0006(2)
N10 0.0120(3) 0.0117(3) 0.0092(3) 0.0000(2) 0.0041(3) -0.0005(2)
N11 0.0078(3) 0.0074(2) 0.0100(3) -0.0014(2) 0.0021(2) 0.0016(2)
N12 0.0082(3) 0.0112(3) 0.0096(3) 0.0002(2) 0.0028(3) 0.0021(2)
N13 0.0066(3) 0.0071(2) 0.0086(3) -0.0011(2) 0.0012(2) 0.00035(19)
N14 0.0059(3) 0.0108(3) 0.0137(3) -0.0023(2) -0.0001(3) -0.0008(2)
C14 0.0096(3) 0.0078(3) 0.0095(3) -0.0004(2) 0.0035(3) 0.0012(2)
C15 0.0121(4) 0.0076(3) 0.0105(3) -0.0019(2) 0.0037(3) 0.0001(2)
C16 0.0120(4) 0.0085(3) 0.0123(4) -0.0033(2) 0.0021(3) -0.0014(2)
C17 0.0087(3) 0.0084(3) 0.0120(3) -0.0021(2) 0.0013(3) -0.0003(2)
C18 0.0079(3) 0.0067(3) 0.0071(3) -0.0003(2) 0.0021(3) 0.0004(2)
C19 0.0070(3) 0.0070(3) 0.0075(3) -0.0002(2) 0.0015(3) 0.0007(2)
C20 0.0076(3) 0.0071(3) 0.0084(3) -0.0008(2) 0.0020(3) 0.0009(2)
C21 0.0083(3) 0.0087(3) 0.0074(3) -0.0004(2) 0.0019(3) 0.0022(2)
C22 0.0100(3) 0.0091(3) 0.0122(4) -0.0021(2) 0.0028(3) 0.0009(2)
C23 0.0135(4) 0.0103(3) 0.0132(4) -0.0024(3) 0.0034(3) 0.0031(3)
C24 0.0125(4) 0.0131(3) 0.0114(4) -0.0013(3) 0.0034(3) 0.0050(3)
C25 0.0093(3) 0.0139(3) 0.0110(3) 0.0004(3) 0.0029(3) 0.0036(3)
C26 0.0091(3) 0.0079(3) 0.0086(3) -0.0002(2) 0.0015(3) 0.0002(2)

loop_
_atom_type_symbol
_atom_type_description
_atom_type_scat_dispersion_real
_atom_type_scat_dispersion_imag
_atom_type_scat_source
C C 0.0007 0.0007 'International Tables Vol C Tables 4.2.6.8 and 6.1.1.4'
H H 0.0000 0.0000 'International Tables Vol C Tables 4.2.6.8 and 6.1.1.4'
N N 0.0018 0.0015 'International Tables Vol C Tables 4.2.6.8 and 6.1.1.4'
S S 0.0662 0.0602 'International Tables Vol C Tables 4.2.6.8 and 6.1.1.4'
Fe Fe 0.2560 0.4380 'International Tables Vol C Tables 4.2.6.8 and 6.1.1.4'

loop_
_geom_angle_atom_site_label_1
_geom_angle_atom_site_label_2
_geom_angle_atom_site_label_3
_geom_angle
_geom_angle_site_symmetry_1
_geom_angle_site_symmetry_3
N3 Fe1 N3 180.00(6) 3_755 .
N3 Fe1 N2 92.10(3) 3_755 3_755
N3 Fe1 N2 87.90(3) . 3_755
N3 Fe1 N2 87.90(3) 3_755 .
N3 Fe1 N2 92.10(3) . .
N2 Fe1 N2 180.00(5) 3_755 .
N3 Fe1 N1 89.87(3) 3_755 .
N3 Fe1 N1 90.13(3) . .
N2 Fe1 N1 104.08(3) 3_755 .
N2 Fe1 N1 75.92(3) . .
N3 Fe1 N1 90.13(3) 3_755 3_755
N3 Fe1 N1 89.87(3) . 3_755
N2 Fe1 N1 75.92(3) 3_755 3_755
N2 Fe1 N1 104.08(3) . 3_755
N1 Fe1 N1 180.00(4) . 3_755
C1 N1 C5 118.61(7) . .
C1 N1 Fe1 124.69(6) . .
C5 N1 Fe1 116.60(5) . .
C6 N2 N4 108.78(7) . .
C6 N2 Fe1 113.87(5) . .
N4 N2 Fe1 137.29(5) . .
C13 N3 Fe1 171.34(7) . .
C7 N4 N2 106.65(6) . .
C12 N5 C8 116.85(7) . .
C12 N5 N7 152.15(6) . .
C8 N5 N7 89.03(5) . .
C6 N6 C7 105.70(7) . .
C6 N6 N7 125.40(7) . .
C7 N6 N7 128.87(7) . .
N6 N7 N5 77.93(4) . .
N6 N7 H1N 102.9(12) . .
N5 N7 H1N 31.6(11) . .
N6 N7 H2N 103.8(10) . .
N5 N7 H2N 91.5(10) . .
H1N N7 H2N 103.9(16) . .
N1 C1 C2 122.63(8) . .
N1 C1 H1A 118.7 . .
C2 C1 H1A 118.7 . .
C3 C2 C1 118.48(7) . .
C3 C2 H2A 120.8 . .
C1 C2 H2A 120.8 . .
C2 C3 C4 119.59(8) . .
C2 C3 H3A 120.2 . .
C4 C3 H3A 120.2 . .
C5 C4 C3 118.15(8) . .
C5 C4 H4B 120.9 . .
C3 C4 H4B 120.9 . .
N1 C5 C4 122.52(7) . .
N1 C5 C6 112.24(7) . .
C4 C5 C6 125.24(8) . .
N2 C6 N6 109.03(7) . .
N2 C6 C5 121.13(7) . .
N6 C6 C5 129.81(7) . .
N4 C7 N6 109.83(7) . .
N4 C7 C8 124.13(7) . .
N6 C7 C8 126.04(7) . .
N5 C8 C9 123.62(7) . .
N5 C8 C7 117.35(7) . .
C9 C8 C7 119.03(7) . .
C10 C9 C8 118.46(8) . .
C10 C9 H9A 120.8 . .
C8 C9 H9A 120.8 . .
C9 C10 C11 118.80(8) . .
C9 C10 H10A 120.6 . .
C11 C10 H10A 120.6 . .
C12 C11 C10 118.40(8) . .
C12 C11 H11A 120.8 . .
C10 C11 H11A 120.8 . .
N5 C12 C11 123.78(8) . .
N5 C12 H12A 118.1 . .
C11 C12 H12A 118.1 . .
N3 C13 S1 178.50(8) . .
N10 Fe2 N10 180.0 . 3_756
N10 Fe2 N9 87.38(3) . 3_756
N10 Fe2 N9 92.62(3) 3_756 3_756
N10 Fe2 N9 92.62(3) . .
N10 Fe2 N9 87.38(3) 3_756 .
N9 Fe2 N9 180.0 3_756 .
N10 Fe2 N8 91.01(3) . .
N10 Fe2 N8 88.99(3) 3_756 .
N9 Fe2 N8 104.79(3) 3_756 .
N9 Fe2 N8 75.21(3) . .
N10 Fe2 N8 88.99(3) . 3_756
N10 Fe2 N8 91.01(3) 3_756 3_756
N9 Fe2 N8 75.21(3) 3_756 3_756
N9 Fe2 N8 104.79(3) . 3_756
N8 Fe2 N8 180.0 . 3_756
C14 N8 C18 118.23(7) . .
C14 N8 Fe2 125.37(6) . .
C18 N8 Fe2 116.37(5) . .
C19 N9 N11 108.89(7) . .
C19 N9 Fe2 114.95(5) . .
N11 N9 Fe2 134.15(6) . .
C26 N10 Fe2 168.45(8) . .
C20 N11 N9 106.61(7) . .
C25 N12 C21 117.28(7) . .
C25 N12 N14 149.99(7) . .
C21 N12 N14 88.51(5) . .
C19 N13 C20 105.57(7) . .
C19 N13 N14 125.72(7) . .
C20 N13 N14 128.71(7) . .
N13 N14 N12 77.12(4) . .
N13 N14 H3N 103.5(11) . .
N12 N14 H3N 28.9(10) . .
N13 N14 H4N 105.3(12) . .
N12 N14 H4N 108.5(10) . .
H3N N14 H4N 112.1(15) . .
N8 C14 C15 122.87(8) . .
N8 C14 H14A 118.6 . .
C15 C14 H14A 118.6 . .
C16 C15 C14 118.53(7) . .
C16 C15 H15A 120.7 . .
C14 C15 H15A 120.7 . .
C15 C16 C17 119.39(8) . .
C15 C16 H16A 120.3 . .
C17 C16 H16A 120.3 . .
C18 C17 C16 118.34(8) . .
C18 C17 H17A 120.8 . .
C16 C17 H17A 120.8 . .
N8 C18 C17 122.64(7) . .
N8 C18 C19 112.09(7) . .
C17 C18 C19 125.27(8) . .
N9 C19 N13 108.94(7) . .
N9 C19 C18 120.64(7) . .
N13 C19 C18 130.38(8) . .
N11 C20 N13 109.95(7) . .
N11 C20 C21 124.49(7) . .
N13 C20 C21 125.49(8) . .
N12 C21 C22 123.82(7) . .
N12 C21 C20 116.28(7) . .
C22 C21 C20 119.88(8) . .
C23 C22 C21 117.86(8) . .
C23 C22 H22A 121.1 . .
C21 C22 H22A 121.1 . .
C24 C23 C22 119.03(8) . .
C24 C23 H23A 120.5 . .
C22 C23 H23A 120.5 . .
C23 C24 C25 118.73(8) . .
C23 C24 H24A 120.6 . .
C25 C24 H24A 120.6 . .
N12 C25 C24 123.27(9) . .
N12 C25 H25A 118.4 . .
C24 C25 H25A 118.4 . .
N10 C26 S2 178.22(9) . .

loop_
_geom_bond_atom_site_label_1
_geom_bond_atom_site_label_2
_geom_bond_distance
_geom_bond_site_symmetry_2
Fe1 N3 2.1359(9) 3_755
Fe1 N3 2.1359(9) .
Fe1 N2 2.1536(7) 3_755
Fe1 N2 2.1536(7) .
Fe1 N1 2.1844(7) .
Fe1 N1 2.1844(7) 3_755
S1 C13 1.6396(10) .
N1 C1 1.3381(10) .
N1 C5 1.3543(11) .
N2 C6 1.3255(10) .
N2 N4 1.3706(9) .
N3 C13 1.1713(13) .
N4 C7 1.3256(10) .
N5 C12 1.3455(11) .
N5 C8 1.3458(10) .
N5 N7 2.8449(11) .
N6 C6 1.3574(11) .
N6 C7 1.3742(10) .
N6 N7 1.4148(10) .
N7 H1N 0.860(17) .
N7 H2N 0.944(19) .
C1 C2 1.3931(12) .
C1 H1A 0.9300 .
C2 C3 1.3897(13) .
C2 H2A 0.9300 .
C3 C4 1.3951(12) .
C3 H3A 0.9300 .
C4 C5 1.3914(11) .
C4 H4B 0.9300 .
C5 C6 1.4681(11) .
C7 C8 1.4673(11) .
C8 C9 1.3951(11) .
C9 C10 1.3873(12) .
C9 H9A 0.9300 .
C10 C11 1.3975(13) .
C10 H10A 0.9300 .
C11 C12 1.3879(12) .
C11 H11A 0.9300 .
C12 H12A 0.9300 .
Fe2 N10 2.1246(8) .
Fe2 N10 2.1246(8) 3_756
Fe2 N9 2.1471(8) 3_756
Fe2 N9 2.1471(8) .
Fe2 N8 2.2202(7) .
Fe2 N8 2.2202(7) 3_756
S2 C26 1.6297(9) .
N8 C14 1.3429(10) .
N8 C18 1.3555(11) .
N9 C19 1.3272(11) .
N9 N11 1.3699(9) .
N10 C26 1.1778(11) .
N11 C20 1.3225(12) .
N12 C25 1.3400(11) .
N12 C21 1.3442(12) .
N12 N14 2.8517(10) .
N13 C19 1.3568(11) .
N13 C20 1.3777(10) .
N13 N14 1.4181(11) .
N14 H3N 0.952(17) .
N14 H4N 0.97(2) .
C14 C15 1.3952(12) .
C14 H14A 0.9300 .
C15 C16 1.3903(14) .
C15 H15A 0.9300 .
C16 C17 1.3974(11) .
C16 H16A 0.9300 .
C17 C18 1.3937(12) .
C17 H17A 0.9300 .
C18 C19 1.4741(10) .
C20 C21 1.4704(11) .
C21 C22 1.3992(11) .
C22 C23 1.3924(12) .
C22 H22A 0.9300 .
C23 C24 1.3910(14) .
C23 H23A 0.9300 .
C24 C25 1.3950(12) .
C24 H24A 0.9300 .
C25 H25A 0.9300 .
